data_4067951
loop_
_publ_author_name
'Yonke, Brendan L.'
'Keane, Andrew J.'
'Zavalij, Peter Y.'
'Sita, Lawrence R.'

_publ_section_title
;
 Mononuclear Tantalum(IV, d1) Imido Complexes Supported by the
 Monocyclopentadienyl, Amidinate and Guanidinate Ligand Sets As Models to
 Explore Dinitrogen Fixation by &#x201C;End-On-Bridged&#x201D; Dinuclear
 {[Ta(IV, d1)]}2(\m-\h1:\h1-N2) Complexes
;
_journal_issue 1
_journal_name_full Organometallics
_journal_page_first 345
_journal_paper_doi 10.1021/om200961r
_journal_volume 31
_journal_year 2012
_chemical_formula_moiety 'C23 H44 N4 Ta'
_chemical_formula_sum 'C23 H44 N4 Ta'
_chemical_formula_weight 557.57
_chemical_name_systematic Ta-complex
_space_group_IT_number 14
_symmetry_cell_setting monoclinic
_symmetry_space_group_name_Hall '-P 2yn'
_symmetry_space_group_name_H-M 'P 1 21/n 1'
_atom_sites_solution_hydrogens geom
_atom_sites_solution_primary direct
_atom_sites_solution_secondary difmap
_audit_creation_method 'SHELXL-97 & ZCIF'
_cell_angle_alpha 90.00
_cell_angle_beta 98.1700(10)
_cell_angle_gamma 90.00
_cell_formula_units_Z 4
_cell_length_a 9.5193(6)
_cell_length_b 15.1552(9)
_cell_length_c 17.9819(11)
_cell_measurement_reflns_used 14877
_cell_measurement_temperature 150(2)
_cell_measurement_theta_max 32.1
_cell_measurement_theta_min 2.3
_cell_volume 2567.9(3)
_computing_cell_refinement Apex2
_computing_data_collection 'Apex2 (Bruker, 2005)'
_computing_data_reduction Apex2
_computing_molecular_graphics 'XSHEL (Bruker, 2004)'
_computing_publication_material SHELXL-97
_computing_structure_refinement 'SHELXL-97 (Sheldrick, 1997)'
_computing_structure_solution 'SHELXS-97 (Sheldrick, 1990)'
_diffrn_ambient_temperature 150(2)
_diffrn_detector 'CCD area detector'
_diffrn_detector_area_resol_mean 11.198
_diffrn_detector_type 'Bruker Smart Apex II'
_diffrn_measured_fraction_theta_full 0.993
_diffrn_measured_fraction_theta_max 0.993
_diffrn_measurement_details 610,610,610
_diffrn_measurement_device_type 'three-circle diffractometer'
_diffrn_measurement_method '\w scans'
_diffrn_measurement_specimen_support 'MiTeGen loop'
_diffrn_orient_matrix_type standard
_diffrn_orient_matrix_UB_11 0.0898155
_diffrn_orient_matrix_UB_12 0.0002482
_diffrn_orient_matrix_UB_13 -0.0228654
_diffrn_orient_matrix_UB_21 -0.0022675
_diffrn_orient_matrix_UB_22 0.0659442
_diffrn_orient_matrix_UB_23 -0.0016579
_diffrn_orient_matrix_UB_31 0.0564858
_diffrn_orient_matrix_UB_32 0.0022596
_diffrn_orient_matrix_UB_33 0.0512907
_diffrn_radiation_monochromator graphite
_diffrn_radiation_source 'fine-focus sealed tube'
_diffrn_radiation_type MoK\a
_diffrn_radiation_wavelength 0.71073
_diffrn_reflns_av_R_equivalents 0.0259
_diffrn_reflns_av_sigmaI/netI 0.0229
_diffrn_reflns_limit_h_max 13
_diffrn_reflns_limit_h_min -13
_diffrn_reflns_limit_k_max 20
_diffrn_reflns_limit_k_min -21
_diffrn_reflns_limit_l_max 25
_diffrn_reflns_limit_l_min -25
_diffrn_reflns_number 29244
_diffrn_reflns_theta_full 30.00
_diffrn_reflns_theta_max 30.00
_diffrn_reflns_theta_min 2.29
_diffrn_source_current 30.00
_diffrn_source_voltage 50.00
_diffrn_standards_decay_% 0
_exptl_absorpt_coefficient_mu 4.295
_exptl_absorpt_correction_T_max 0.773
_exptl_absorpt_correction_T_min 0.269
_exptl_absorpt_correction_type multi-scan
_exptl_absorpt_process_details 'SADABS (Sheldrick, 1996)'
_exptl_crystal_colour orange
_exptl_crystal_density_diffrn 1.442
_exptl_crystal_density_method 'not measured'
_exptl_crystal_description plate
_exptl_crystal_F_000 1132
_exptl_crystal_id
;
;
_exptl_crystal_size_max 0.34
_exptl_crystal_size_mid 0.27
_exptl_crystal_size_min 0.06
_refine_diff_density_max 1.587
_refine_diff_density_min -0.808
_refine_diff_density_rms 0.096
_refine_ls_extinction_method none
_refine_ls_goodness_of_fit_ref 1.000
_refine_ls_hydrogen_treatment constr
_refine_ls_matrix_type full
_refine_ls_number_parameters 267
_refine_ls_number_reflns 7444
_refine_ls_number_restraints 0
_refine_ls_restrained_S_all 1.000
_refine_ls_R_factor_all 0.0295
_refine_ls_R_factor_gt 0.0230
_refine_ls_shift/su_max 0.003
_refine_ls_shift/su_mean 0.000
_refine_ls_structure_factor_coef Fsqd
_refine_ls_weighting_details 'w=1/[\s^2^(Fo^2^)+(0.01P)^2^+5.42P], P=(max(Fo^2^,0)+2Fc^2^)/3'
_refine_ls_weighting_scheme calc
_refine_ls_wR_factor_gt 0.0471
_refine_ls_wR_factor_ref 0.0484
_reflns_number_gt 6460
_reflns_number_total 7444
_reflns_threshold_expression >2sigma(I)
_cod_data_source_file om200961r_si_002.cif
_cod_data_source_block cmpd2
_cod_depositor_comments
;
The following automatic conversions were performed:

'_symmetry_cell_setting' value 'Monoclinic' changed to 'monoclinic'
according to /home/saulius/struct/CIF-dictionaries/cif_core.dic
dictionary named 'cif_core.dic' version 2.4.1 from 2010-06-29.

Automatic conversion script
Id: cif_fix_values 1715 2011-07-08 13:25:40Z adriana 
;
_cod_original_sg_symbol_H-M P21/n
_cod_database_code 4067951

loop_
_symmetry_equiv_pos_as_xyz
'x, y, z'
'-x+1/2, y+1/2, -z+1/2'
'-x, -y, -z'
'x-1/2, -y-1/2, z-1/2'

loop_
_atom_site_label
_atom_site_type_symbol
_atom_site_fract_x
_atom_site_fract_y
_atom_site_fract_z
_atom_site_U_iso_or_equiv
_atom_site_adp_type
_atom_site_occupancy
_atom_site_symmetry_multiplicity
_atom_site_calc_flag
_atom_site_refinement_flags
Ta1 Ta 0.386452(9) 0.768854(7) 0.164651(5) 0.01904(3) Uani 1 1 d .
N1 N 0.3231(2) 0.67941(15) 0.10445(13) 0.0289(5) Uani 1 1 d .
C1 C 0.2811(3) 0.6044(2) 0.05680(17) 0.0375(7) Uani 1 1 d .
C2 C 0.3203(5) 0.5194(2) 0.1002(2) 0.0600(11) Uani 1 1 d .
H2A H 0.4232 0.5173 0.1156 0.090 Uiso 1 1 calc R
H2B H 0.2907 0.4685 0.0681 0.090 Uiso 1 1 calc R
H2C H 0.2722 0.5176 0.1449 0.090 Uiso 1 1 calc R
C3 C 0.3578(4) 0.6063(2) -0.01331(18) 0.0503(9) Uani 1 1 d .
H3A H 0.3331 0.6607 -0.0416 0.075 Uiso 1 1 calc R
H3B H 0.3283 0.5553 -0.0452 0.075 Uiso 1 1 calc R
H3C H 0.4606 0.6042 0.0024 0.075 Uiso 1 1 calc R
C4 C 0.1213(4) 0.6095(3) 0.0303(3) 0.0657(12) Uani 1 1 d .
H4A H 0.0703 0.6069 0.0739 0.099 Uiso 1 1 calc R
H4B H 0.0923 0.5598 -0.0032 0.099 Uiso 1 1 calc R
H4C H 0.0990 0.6650 0.0033 0.099 Uiso 1 1 calc R
N11 N 0.2383(2) 0.87767(14) 0.13422(11) 0.0220(4) Uani 1 1 d .
N12 N 0.2285(2) 0.80187(14) 0.23767(11) 0.0218(4) Uani 1 1 d .
C11 C 0.1718(2) 0.86811(16) 0.19524(14) 0.0207(4) Uani 1 1 d .
N13 N 0.0645(2) 0.92231(15) 0.21159(13) 0.0269(5) Uani 1 1 d .
C12 C 0.0610(3) 1.01434(19) 0.18958(19) 0.0382(7) Uani 1 1 d .
H12A H 0.1547 1.0320 0.1782 0.057 Uiso 1 1 calc R
H12B H 0.0356 1.0507 0.2307 0.057 Uiso 1 1 calc R
H12C H -0.0097 1.0226 0.1449 0.057 Uiso 1 1 calc R
C13 C -0.0655(3) 0.8896(2) 0.23529(18) 0.0376(7) Uani 1 1 d .
H13A H -0.1471 0.9095 0.1998 0.056 Uiso 1 1 calc R
H13B H -0.0736 0.9122 0.2855 0.056 Uiso 1 1 calc R
H13C H -0.0635 0.8249 0.2365 0.056 Uiso 1 1 calc R
C14 C 0.1598(3) 0.90773(19) 0.06211(15) 0.0284(5) Uani 1 1 d .
H14 H 0.1469 0.9731 0.0645 0.034 Uiso 1 1 calc R
C15 C 0.2467(3) 0.8873(2) -0.00019(16) 0.0417(7) Uani 1 1 d .
H15A H 0.3396 0.9160 0.0107 0.063 Uiso 1 1 calc R
H15B H 0.1970 0.9093 -0.0481 0.063 Uiso 1 1 calc R
H15C H 0.2597 0.8233 -0.0035 0.063 Uiso 1 1 calc R
C16 C 0.0142(3) 0.8648(2) 0.04422(18) 0.0416(7) Uani 1 1 d .
H16A H 0.0246 0.8004 0.0464 0.062 Uiso 1 1 calc R
H16B H -0.0295 0.8822 -0.0063 0.062 Uiso 1 1 calc R
H16C H -0.0461 0.8839 0.0810 0.062 Uiso 1 1 calc R
C17 C 0.1923(3) 0.77933(19) 0.31165(15) 0.0282(5) Uani 1 1 d .
H17 H 0.1289 0.8264 0.3273 0.034 Uiso 1 1 calc R
C18 C 0.3239(3) 0.7736(3) 0.36965(17) 0.0487(9) Uani 1 1 d .
H18A H 0.3883 0.7289 0.3542 0.073 Uiso 1 1 calc R
H18B H 0.2968 0.7572 0.4184 0.073 Uiso 1 1 calc R
H18C H 0.3718 0.8310 0.3739 0.073 Uiso 1 1 calc R
C19 C 0.1126(3) 0.6919(2) 0.3069(2) 0.0423(7) Uani 1 1 d .
H19A H 0.0251 0.6974 0.2713 0.063 Uiso 1 1 calc R
H19B H 0.0891 0.6765 0.3566 0.063 Uiso 1 1 calc R
H19C H 0.1724 0.6456 0.2899 0.063 Uiso 1 1 calc R
C20 C 0.5810(2) 0.86539(17) 0.23326(14) 0.0224(5) Uani 1 1 d .
C21 C 0.5671(2) 0.88919(17) 0.15635(14) 0.0242(5) Uani 1 1 d .
C22 C 0.6000(2) 0.81468(19) 0.11470(14) 0.0258(5) Uani 1 1 d .
C23 C 0.6358(3) 0.74421(18) 0.16646(15) 0.0269(5) Uani 1 1 d .
C24 C 0.6233(2) 0.77599(18) 0.23999(14) 0.0250(5) Uani 1 1 d .
C25 C 0.5624(3) 0.9290(2) 0.29515(17) 0.0370(7) Uani 1 1 d .
H25A H 0.5827 0.8990 0.3437 0.055 Uiso 1 1 calc R
H25B H 0.4645 0.9508 0.2882 0.055 Uiso 1 1 calc R
H25C H 0.6278 0.9788 0.2938 0.055 Uiso 1 1 calc R
C26 C 0.5357(3) 0.9809(2) 0.12783(19) 0.0375(7) Uani 1 1 d .
H26A H 0.4396 0.9975 0.1359 0.056 Uiso 1 1 calc R
H26B H 0.5427 0.9832 0.0740 0.056 Uiso 1 1 calc R
H26C H 0.6043 1.0220 0.1549 0.056 Uiso 1 1 calc R
C27 C 0.6155(3) 0.8122(3) 0.03244(16) 0.0423(8) Uani 1 1 d .
H27A H 0.7164 0.8141 0.0269 0.063 Uiso 1 1 calc R
H27B H 0.5669 0.8631 0.0069 0.063 Uiso 1 1 calc R
H27C H 0.5733 0.7577 0.0100 0.063 Uiso 1 1 calc R
C28 C 0.6951(3) 0.6556(2) 0.1491(2) 0.0442(8) Uani 1 1 d .
H28A H 0.6601 0.6396 0.0969 0.066 Uiso 1 1 calc R
H28B H 0.6647 0.6110 0.1829 0.066 Uiso 1 1 calc R
H28C H 0.7989 0.6586 0.1560 0.066 Uiso 1 1 calc R
C29 C 0.6756(3) 0.7280(2) 0.31197(16) 0.0360(6) Uani 1 1 d .
H29A H 0.7778 0.7378 0.3254 0.054 Uiso 1 1 calc R
H29B H 0.6571 0.6647 0.3051 0.054 Uiso 1 1 calc R
H29C H 0.6258 0.7503 0.3522 0.054 Uiso 1 1 calc R

loop_
_atom_site_aniso_label
_atom_site_aniso_U_11
_atom_site_aniso_U_22
_atom_site_aniso_U_33
_atom_site_aniso_U_23
_atom_site_aniso_U_13
_atom_site_aniso_U_12
Ta1 0.01460(4) 0.02085(5) 0.02151(5) -0.00007(4) 0.00206(3) -0.00033(4)
N1 0.0247(10) 0.0287(12) 0.0329(12) -0.0056(9) 0.0025(9) -0.0023(9)
C1 0.0428(16) 0.0303(15) 0.0368(15) -0.0102(12) -0.0030(13) -0.0032(13)
C2 0.099(3) 0.0322(18) 0.046(2) -0.0035(15) 0.002(2) -0.0041(19)
C3 0.069(2) 0.047(2) 0.0336(16) -0.0155(15) 0.0004(16) 0.0037(17)
C4 0.042(2) 0.062(3) 0.088(3) -0.031(2) -0.009(2) -0.0146(18)
N11 0.0175(9) 0.0254(11) 0.0224(10) 0.0071(8) 0.0005(7) 0.0007(8)
N12 0.0185(9) 0.0248(10) 0.0227(10) 0.0044(8) 0.0048(7) 0.0007(8)
C11 0.0147(10) 0.0206(11) 0.0261(11) 0.0007(9) 0.0003(8) -0.0022(8)
N13 0.0176(9) 0.0252(11) 0.0379(12) 0.0003(9) 0.0041(9) 0.0035(8)
C12 0.0404(16) 0.0255(14) 0.0478(18) -0.0012(13) 0.0024(13) 0.0099(12)
C13 0.0169(12) 0.0471(18) 0.0495(17) -0.0026(14) 0.0076(11) 0.0034(11)
C14 0.0255(12) 0.0296(14) 0.0279(13) 0.0083(11) -0.0041(10) 0.0014(10)
C15 0.0391(16) 0.061(2) 0.0243(13) 0.0132(14) 0.0003(12) 0.0008(15)
C16 0.0292(14) 0.057(2) 0.0350(15) 0.0022(14) -0.0090(12) -0.0024(14)
C17 0.0242(12) 0.0338(15) 0.0283(12) 0.0084(11) 0.0092(10) -0.0002(10)
C18 0.0323(15) 0.087(3) 0.0271(14) 0.0233(16) 0.0040(12) 0.0008(17)
C19 0.0437(17) 0.0347(16) 0.0526(18) 0.0132(15) 0.0210(14) -0.0015(14)
C20 0.0168(10) 0.0260(12) 0.0240(11) -0.0009(9) 0.0018(8) -0.0052(9)
C21 0.0160(10) 0.0278(13) 0.0294(12) 0.0056(10) 0.0054(9) -0.0040(9)
C22 0.0176(11) 0.0373(15) 0.0234(11) 0.0002(10) 0.0062(9) -0.0032(10)
C23 0.0166(10) 0.0310(14) 0.0336(13) -0.0022(10) 0.0052(9) 0.0012(9)
C24 0.0179(10) 0.0298(13) 0.0269(12) 0.0040(10) 0.0016(9) -0.0013(10)
C25 0.0359(15) 0.0386(17) 0.0373(15) -0.0110(13) 0.0082(12) -0.0095(13)
C26 0.0324(14) 0.0313(15) 0.0491(18) 0.0139(13) 0.0074(13) -0.0052(12)
C27 0.0309(14) 0.070(2) 0.0282(14) -0.0034(15) 0.0117(11) -0.0021(15)
C28 0.0306(15) 0.0423(18) 0.060(2) -0.0093(16) 0.0083(14) 0.0101(13)
C29 0.0258(13) 0.0458(17) 0.0347(14) 0.0115(13) -0.0019(11) 0.0009(13)

loop_
_atom_type_symbol
_atom_type_description
_atom_type_scat_dispersion_real
_atom_type_scat_dispersion_imag
_atom_type_scat_source
C C 0.0033 0.0016 'International Tables Vol C Tables 4.2.6.8 and 6.1.1.4'
H H 0.0000 0.0000 'International Tables Vol C Tables 4.2.6.8 and 6.1.1.4'
N N 0.0061 0.0033 'International Tables Vol C Tables 4.2.6.8 and 6.1.1.4'
Ta Ta -0.7052 6.5227 'International Tables Vol C Tables 4.2.6.8 and 6.1.1.4'

loop_
_geom_angle_atom_site_label_1
_geom_angle_atom_site_label_2
_geom_angle_atom_site_label_3
_geom_angle
N1 Ta1 N11 105.68(9)
N1 Ta1 N12 109.61(9)
N11 Ta1 N12 60.31(7)
N1 Ta1 C23 97.95(10)
N11 Ta1 C23 136.23(8)
N12 Ta1 C23 142.17(8)
N1 Ta1 C22 102.73(10)
N11 Ta1 C22 103.58(8)
N12 Ta1 C22 146.66(9)
C23 Ta1 C22 34.29(9)
N1 Ta1 C24 124.81(10)
N11 Ta1 C24 127.72(8)
N12 Ta1 C24 108.25(8)
C23 Ta1 C24 34.13(9)
C22 Ta1 C24 56.20(8)
N1 Ta1 C21 133.36(10)
N11 Ta1 C21 82.02(8)
N12 Ta1 C21 113.68(8)
C23 Ta1 C21 55.41(9)
C22 Ta1 C21 33.06(9)
C24 Ta1 C21 54.75(8)
N1 Ta1 C20 153.20(9)
N11 Ta1 C20 94.99(8)
N12 Ta1 C20 95.31(8)
C23 Ta1 C20 55.31(9)
C22 Ta1 C20 54.95(8)
C24 Ta1 C20 32.80(8)
C21 Ta1 C20 32.50(8)
N1 Ta1 C11 110.61(9)
N11 Ta1 C11 30.44(7)
N12 Ta1 C11 29.87(7)
C23 Ta1 C11 150.93(8)
C22 Ta1 C11 128.40(8)
C24 Ta1 C11 122.16(8)
C21 Ta1 C11 98.83(8)
C20 Ta1 C11 95.89(8)
C1 N1 Ta1 176.2(2)
N1 C1 C2 109.5(3)
N1 C1 C4 108.9(3)
C2 C1 C4 111.2(3)
N1 C1 C3 110.3(3)
C2 C1 C3 108.9(3)
C4 C1 C3 108.0(3)
C1 C2 H2A 109.5
C1 C2 H2B 109.5
H2A C2 H2B 109.5
C1 C2 H2C 109.5
H2A C2 H2C 109.5
H2B C2 H2C 109.5
C1 C3 H3A 109.5
C1 C3 H3B 109.5
H3A C3 H3B 109.5
C1 C3 H3C 109.5
H3A C3 H3C 109.5
H3B C3 H3C 109.5
C1 C4 H4A 109.5
C1 C4 H4B 109.5
H4A C4 H4B 109.5
C1 C4 H4C 109.5
H4A C4 H4C 109.5
H4B C4 H4C 109.5
C11 N11 C14 120.7(2)
C11 N11 Ta1 94.34(14)
C14 N11 Ta1 132.92(17)
C11 N12 C17 124.8(2)
C11 N12 Ta1 94.93(15)
C17 N12 Ta1 139.76(17)
N12 C11 N11 110.4(2)
N12 C11 N13 125.6(2)
N11 C11 N13 123.9(2)
N12 C11 Ta1 55.20(12)
N11 C11 Ta1 55.22(12)
N13 C11 Ta1 177.68(17)
C11 N13 C12 120.4(2)
C11 N13 C13 123.3(2)
C12 N13 C13 114.9(2)
N13 C12 H12A 109.5
N13 C12 H12B 109.5
H12A C12 H12B 109.5
N13 C12 H12C 109.5
H12A C12 H12C 109.5
H12B C12 H12C 109.5
N13 C13 H13A 109.5
N13 C13 H13B 109.5
H13A C13 H13B 109.5
N13 C13 H13C 109.5
H13A C13 H13C 109.5
H13B C13 H13C 109.5
N11 C14 C15 109.0(2)
N11 C14 C16 112.7(2)
C15 C14 C16 109.4(2)
N11 C14 H14 108.6
C15 C14 H14 108.6
C16 C14 H14 108.6
C14 C15 H15A 109.5
C14 C15 H15B 109.5
H15A C15 H15B 109.5
C14 C15 H15C 109.5
H15A C15 H15C 109.5
H15B C15 H15C 109.5
C14 C16 H16A 109.5
C14 C16 H16B 109.5
H16A C16 H16B 109.5
C14 C16 H16C 109.5
H16A C16 H16C 109.5
H16B C16 H16C 109.5
N12 C17 C18 111.2(2)
N12 C17 C19 109.5(2)
C18 C17 C19 110.2(3)
N12 C17 H17 108.7
C18 C17 H17 108.7
C19 C17 H17 108.7
C17 C18 H18A 109.5
C17 C18 H18B 109.5
H18A C18 H18B 109.5
C17 C18 H18C 109.5
H18A C18 H18C 109.5
H18B C18 H18C 109.5
C17 C19 H19A 109.5
C17 C19 H19B 109.5
H19A C19 H19B 109.5
C17 C19 H19C 109.5
H19A C19 H19C 109.5
H19B C19 H19C 109.5
C24 C20 C21 108.3(2)
C24 C20 C25 127.9(2)
C21 C20 C25 123.7(2)
C24 C20 Ta1 70.65(14)
C21 C20 Ta1 73.25(14)
C25 C20 Ta1 125.11(17)
C22 C21 C20 108.5(2)
C22 C21 C26 127.5(2)
C20 C21 C26 123.8(3)
C22 C21 Ta1 70.03(14)
C20 C21 Ta1 74.25(13)
C26 C21 Ta1 125.89(17)
C21 C22 C23 107.6(2)
C21 C22 C27 126.8(3)
C23 C22 C27 125.0(3)
C21 C22 Ta1 76.92(13)
C23 C22 Ta1 71.37(14)
C27 C22 Ta1 123.90(18)
C22 C23 C24 108.0(2)
C22 C23 C28 126.4(3)
C24 C23 C28 125.2(3)
C22 C23 Ta1 74.34(14)
C24 C23 Ta1 75.40(14)
C28 C23 Ta1 122.35(19)
C20 C24 C23 107.7(2)
C20 C24 C29 126.3(2)
C23 C24 C29 124.9(3)
C20 C24 Ta1 76.55(14)
C23 C24 Ta1 70.47(14)
C29 C24 Ta1 128.05(18)
C20 C25 H25A 109.5
C20 C25 H25B 109.5
H25A C25 H25B 109.5
C20 C25 H25C 109.5
H25A C25 H25C 109.5
H25B C25 H25C 109.5
C21 C26 H26A 109.5
C21 C26 H26B 109.5
H26A C26 H26B 109.5
C21 C26 H26C 109.5
H26A C26 H26C 109.5
H26B C26 H26C 109.5
C22 C27 H27A 109.5
C22 C27 H27B 109.5
H27A C27 H27B 109.5
C22 C27 H27C 109.5
H27A C27 H27C 109.5
H27B C27 H27C 109.5
C23 C28 H28A 109.5
C23 C28 H28B 109.5
H28A C28 H28B 109.5
C23 C28 H28C 109.5
H28A C28 H28C 109.5
H28B C28 H28C 109.5
C24 C29 H29A 109.5
C24 C29 H29B 109.5
H29A C29 H29B 109.5
C24 C29 H29C 109.5
H29A C29 H29C 109.5
H29B C29 H29C 109.5

loop_
_geom_bond_atom_site_label_1
_geom_bond_atom_site_label_2
_geom_bond_distance
Ta1 N1 1.785(2)
Ta1 N11 2.188(2)
Ta1 N12 2.190(2)
Ta1 C23 2.398(2)
Ta1 C22 2.437(2)
Ta1 C24 2.463(2)
Ta1 C21 2.526(2)
Ta1 C20 2.538(2)
Ta1 C11 2.657(2)
N1 C1 1.445(4)
C1 C2 1.526(5)
C1 C4 1.530(5)
C1 C3 1.544(5)
C2 H2A 0.9800
C2 H2B 0.9800
C2 H2C 0.9800
C3 H3A 0.9800
C3 H3B 0.9800
C3 H3C 0.9800
C4 H4A 0.9800
C4 H4B 0.9800
C4 H4C 0.9800
N11 C11 1.350(3)
N11 C14 1.474(3)
N12 C11 1.328(3)
N12 C17 1.461(3)
C11 N13 1.375(3)
N13 C12 1.449(4)
N13 C13 1.452(3)
C12 H12A 0.9800
C12 H12B 0.9800
C12 H12C 0.9800
C13 H13A 0.9800
C13 H13B 0.9800
C13 H13C 0.9800
C14 C15 1.516(4)
C14 C16 1.524(4)
C14 H14 1.0000
C15 H15A 0.9800
C15 H15B 0.9800
C15 H15C 0.9800
C16 H16A 0.9800
C16 H16B 0.9800
C16 H16C 0.9800
C17 C18 1.515(4)
C17 C19 1.523(4)
C17 H17 1.0000
C18 H18A 0.9800
C18 H18B 0.9800
C18 H18C 0.9800
C19 H19A 0.9800
C19 H19B 0.9800
C19 H19C 0.9800
C20 C24 1.414(4)
C20 C21 1.417(3)
C20 C25 1.502(4)
C21 C22 1.414(4)
C21 C26 1.497(4)
C22 C23 1.426(4)
C22 C27 1.508(4)
C23 C24 1.428(4)
C23 C28 1.507(4)
C24 C29 1.506(4)
C25 H25A 0.9800
C25 H25B 0.9800
C25 H25C 0.9800
C26 H26A 0.9800
C26 H26B 0.9800
C26 H26C 0.9800
C27 H27A 0.9800
C27 H27B 0.9800
C27 H27C 0.9800
C28 H28A 0.9800
C28 H28B 0.9800
C28 H28C 0.9800
C29 H29A 0.9800
C29 H29B 0.9800
C29 H29C 0.9800

loop_
_geom_torsion_atom_site_label_1
_geom_torsion_atom_site_label_2
_geom_torsion_atom_site_label_3
_geom_torsion_atom_site_label_4
_geom_torsion
N1 Ta1 N11 C11 104.10(15)
N12 Ta1 N11 C11 0.15(13)
C23 Ta1 N11 C11 -135.83(15)
C22 Ta1 N11 C11 -148.24(14)
C24 Ta1 N11 C11 -90.69(16)
C21 Ta1 N11 C11 -123.00(15)
C20 Ta1 N11 C11 -93.12(15)
N1 Ta1 N11 C14 -36.3(2)
N12 Ta1 N11 C14 -140.2(2)
C23 Ta1 N11 C14 83.8(2)
C22 Ta1 N11 C14 71.4(2)
C24 Ta1 N11 C14 128.9(2)
C21 Ta1 N11 C14 96.6(2)
C20 Ta1 N11 C14 126.5(2)
C11 Ta1 N11 C14 -140.4(3)
N1 Ta1 N12 C11 -97.46(16)
N11 Ta1 N12 C11 -0.15(13)
C23 Ta1 N12 C11 128.25(16)
C22 Ta1 N12 C11 67.8(2)
C24 Ta1 N12 C11 123.46(15)
C21 Ta1 N12 C11 64.73(16)
C20 Ta1 N12 C11 92.58(15)
N1 Ta1 N12 C17 91.4(3)
N11 Ta1 N12 C17 -171.3(3)
C23 Ta1 N12 C17 -42.9(3)
C22 Ta1 N12 C17 -103.3(3)
C24 Ta1 N12 C17 -47.6(3)
C21 Ta1 N12 C17 -106.4(3)
C20 Ta1 N12 C17 -78.5(3)
C11 Ta1 N12 C17 -171.1(4)
C17 N12 C11 N11 173.2(2)
Ta1 N12 C11 N11 0.2(2)
C17 N12 C11 N13 -4.3(4)
Ta1 N12 C11 N13 -177.3(2)
C17 N12 C11 Ta1 173.0(3)
C14 N11 C11 N12 146.9(2)
Ta1 N11 C11 N12 -0.2(2)
C14 N11 C11 N13 -35.5(4)
Ta1 N11 C11 N13 177.4(2)
C14 N11 C11 Ta1 147.1(3)
N1 Ta1 C11 N12 93.74(16)
N11 Ta1 C11 N12 179.7(2)
C23 Ta1 C11 N12 -97.6(2)
C22 Ta1 C11 N12 -139.50(15)
C24 Ta1 C11 N12 -69.38(17)
C21 Ta1 C11 N12 -123.06(15)
C20 Ta1 C11 N12 -90.42(15)
N1 Ta1 C11 N11 -86.00(16)
N12 Ta1 C11 N11 -179.7(2)
C23 Ta1 C11 N11 82.7(2)
C22 Ta1 C11 N11 40.76(18)
C24 Ta1 C11 N11 110.88(15)
C21 Ta1 C11 N11 57.20(15)
C20 Ta1 C11 N11 89.85(15)
N12 C11 N13 C13 -48.2(4)
N11 C11 N13 C13 134.5(3)
C11 N11 C14 C15 -163.7(2)
Ta1 N11 C14 C15 -31.4(3)
C11 N11 C14 C16 -42.1(3)
Ta1 N11 C14 C16 90.2(3)
C11 N12 C17 C18 -127.1(3)
Ta1 N12 C17 C18 42.1(4)
C11 N12 C17 C19 110.9(3)
Ta1 N12 C17 C19 -79.9(3)
N1 Ta1 C20 C24 -42.8(3)
N11 Ta1 C20 C24 176.45(14)
N12 Ta1 C20 C24 115.87(15)
C23 Ta1 C20 C24 -38.34(15)
C22 Ta1 C20 C24 -80.46(16)
C21 Ta1 C20 C24 -116.9(2)
C11 Ta1 C20 C24 145.88(14)
N1 Ta1 C20 C21 74.1(3)
N11 Ta1 C20 C21 -66.64(15)
N12 Ta1 C20 C21 -127.22(15)
C23 Ta1 C20 C21 78.57(16)
C22 Ta1 C20 C21 36.45(15)
C24 Ta1 C20 C21 116.9(2)
C11 Ta1 C20 C21 -97.21(15)
N1 Ta1 C20 C25 -166.0(2)
N11 Ta1 C20 C25 53.2(2)
N12 Ta1 C20 C25 -7.4(2)
C23 Ta1 C20 C25 -161.6(3)
C22 Ta1 C20 C25 156.3(3)
C24 Ta1 C20 C25 -123.3(3)
C21 Ta1 C20 C25 119.8(3)
C11 Ta1 C20 C25 22.6(2)
C24 C20 C21 C22 0.3(3)
C25 C20 C21 C22 176.5(2)
Ta1 C20 C21 C22 -62.08(17)
C24 C20 C21 C26 -174.7(2)
C25 C20 C21 C26 1.6(4)
Ta1 C20 C21 C26 123.0(2)
C24 C20 C21 Ta1 62.37(16)
C25 C20 C21 Ta1 -121.4(2)
N1 Ta1 C21 C22 -26.5(2)
N11 Ta1 C21 C22 -130.54(15)
N12 Ta1 C21 C22 176.87(14)
C23 Ta1 C21 C22 38.70(15)
C24 Ta1 C21 C22 80.64(16)
C20 Ta1 C21 C22 116.9(2)
C11 Ta1 C21 C22 -156.01(15)
N1 Ta1 C21 C20 -143.37(16)
N11 Ta1 C21 C20 112.56(15)
N12 Ta1 C21 C20 59.97(16)
C23 Ta1 C21 C20 -78.20(16)
C22 Ta1 C21 C20 -116.9(2)
C24 Ta1 C21 C20 -36.27(14)
C11 Ta1 C21 C20 87.09(15)
N1 Ta1 C21 C26 95.9(3)
N11 Ta1 C21 C26 -8.1(2)
N12 Ta1 C21 C26 -60.7(2)
C23 Ta1 C21 C26 161.1(3)
C22 Ta1 C21 C26 122.4(3)
C24 Ta1 C21 C26 -156.9(3)
C20 Ta1 C21 C26 -120.7(3)
C11 Ta1 C21 C26 -33.6(2)
C20 C21 C22 C23 -0.5(3)
C26 C21 C22 C23 174.2(2)
Ta1 C21 C22 C23 -65.30(17)
C20 C21 C22 C27 -172.4(2)
C26 C21 C22 C27 2.3(4)
Ta1 C21 C22 C27 122.8(3)
C20 C21 C22 Ta1 64.80(17)
C26 C21 C22 Ta1 -120.5(3)
N1 Ta1 C22 C21 160.59(15)
N11 Ta1 C22 C21 50.74(16)
N12 Ta1 C22 C21 -5.2(2)
C23 Ta1 C22 C21 -114.0(2)
C24 Ta1 C22 C21 -75.83(16)
C20 Ta1 C22 C21 -35.82(14)
C11 Ta1 C22 C21 30.84(18)
N1 Ta1 C22 C23 -85.43(17)
N11 Ta1 C22 C23 164.71(15)
N12 Ta1 C22 C23 108.76(19)
C24 Ta1 C22 C23 38.14(15)
C21 Ta1 C22 C23 114.0(2)
C20 Ta1 C22 C23 78.15(16)
C11 Ta1 C22 C23 144.81(15)
N1 Ta1 C22 C27 34.8(3)
N11 Ta1 C22 C27 -75.1(3)
N12 Ta1 C22 C27 -131.0(2)
C23 Ta1 C22 C27 120.2(3)
C24 Ta1 C22 C27 158.3(3)
C21 Ta1 C22 C27 -125.8(3)
C20 Ta1 C22 C27 -161.7(3)
C11 Ta1 C22 C27 -95.0(3)
C21 C22 C23 C24 0.5(3)
C27 C22 C23 C24 172.6(2)
Ta1 C22 C23 C24 -68.52(17)
C21 C22 C23 C28 -172.0(3)
C27 C22 C23 C28 0.1(4)
Ta1 C22 C23 C28 118.9(3)
C21 C22 C23 Ta1 69.04(17)
C27 C22 C23 Ta1 -118.8(3)
N1 Ta1 C23 C22 100.96(17)
N11 Ta1 C23 C22 -21.8(2)
N12 Ta1 C23 C22 -121.96(17)
C24 Ta1 C23 C22 -113.8(2)
C21 Ta1 C23 C22 -37.26(15)
C20 Ta1 C23 C22 -77.03(16)
C11 Ta1 C23 C22 -68.4(2)
N1 Ta1 C23 C24 -145.22(16)
N11 Ta1 C23 C24 92.07(18)
N12 Ta1 C23 C24 -8.1(2)
C22 Ta1 C23 C24 113.8(2)
C21 Ta1 C23 C24 76.56(16)
C20 Ta1 C23 C24 36.80(14)
C11 Ta1 C23 C24 45.5(3)
N1 Ta1 C23 C28 -22.6(3)
N11 Ta1 C23 C28 -145.3(2)
N12 Ta1 C23 C28 114.5(2)
C22 Ta1 C23 C28 -123.5(3)
C24 Ta1 C23 C28 122.6(3)
C21 Ta1 C23 C28 -160.8(3)
C20 Ta1 C23 C28 159.4(3)
C11 Ta1 C23 C28 168.1(2)
C21 C20 C24 C23 0.0(3)
C25 C20 C24 C23 -176.0(2)
Ta1 C20 C24 C23 64.08(17)
C21 C20 C24 C29 168.3(2)
C25 C20 C24 C29 -7.7(4)
Ta1 C20 C24 C29 -127.6(3)
C21 C20 C24 Ta1 -64.06(17)
C25 C20 C24 Ta1 119.9(3)
C22 C23 C24 C20 -0.3(3)
C28 C23 C24 C20 172.3(2)
Ta1 C23 C24 C20 -68.15(17)
C22 C23 C24 C29 -168.8(2)
C28 C23 C24 C29 3.8(4)
Ta1 C23 C24 C29 123.4(2)
C22 C23 C24 Ta1 67.81(17)
C28 C23 C24 Ta1 -119.5(3)
N1 Ta1 C24 C20 158.10(15)
N11 Ta1 C24 C20 -4.47(18)
N12 Ta1 C24 C20 -70.63(15)
C23 Ta1 C24 C20 114.6(2)
C22 Ta1 C24 C20 76.29(16)
C21 Ta1 C24 C20 35.93(14)
C11 Ta1 C24 C20 -41.23(17)
N1 Ta1 C24 C23 43.49(19)
N11 Ta1 C24 C23 -119.09(16)
N12 Ta1 C24 C23 174.76(15)
C22 Ta1 C24 C23 -38.33(16)
C21 Ta1 C24 C23 -78.69(16)
C20 Ta1 C24 C23 -114.6(2)
C11 Ta1 C24 C23 -155.85(15)
N1 Ta1 C24 C29 -76.1(3)
N11 Ta1 C24 C29 121.3(2)
N12 Ta1 C24 C29 55.2(3)
C23 Ta1 C24 C29 -119.6(3)
C22 Ta1 C24 C29 -157.9(3)
C21 Ta1 C24 C29 161.7(3)
C20 Ta1 C24 C29 125.8(3)
C11 Ta1 C24 C29 84.6(3)
